data_1573738
loop_
_publ_author_name
'Das, Saikat'
'Sakai, Jin'
'Nakatani, Riki'
'Kondo, Ayumu'
'Tomioka, Rina'
'Das, Subhabrata'
'Takahashi, Shuntaro'
'Kawawaki, Tokuhisa'
'Biswas, Sourav'
'Negishi, Yuichi'

_publ_section_title
;
 Tunable structural rearrangement in Cu cluster assemblies through linker
 and solvent alterations
;
_journal_name_full 'Chemical Science'
_journal_paper_doi 10.1039/D4SC07730J
_journal_year 2025
_chemical_formula_moiety 'C3.048 H3.714 Cu0.476 F0.571 N0.19 O0.381 S0.286, 0.095(H), 0.162[CHCl3]'
_chemical_formula_sum 'C3.21 H3.97 Cl0.49 Cu0.48 F0.57 N0.19 O0.38 S0.29'
_chemical_formula_weight 118.92
_space_group_crystal_system triclinic
_space_group_IT_number 2
_space_group_name_Hall '-P 1'
_space_group_name_H-M_alt 'P -1'
_atom_sites_solution_hydrogens geom
_atom_sites_solution_primary dual
_audit_creation_date 2024-09-25
_audit_creation_method
;
Olex2 1.5
(compiled 2023.08.24 svn.re1ec1418 for OlexSys, GUI svn.r6817)
;
_audit_update_record
;
2024-11-05 deposited with the CCDC.	2025-01-22 downloaded from the CCDC.
;
_cell_angle_alpha 82.041(3)
_cell_angle_beta 82.058(3)
_cell_angle_gamma 75.543(3)
_cell_formula_units_Z 21
_cell_length_a 13.4577(14)
_cell_length_b 13.9427(13)
_cell_length_c 13.9994(14)
_cell_measurement_reflns_used 3372
_cell_measurement_temperature 273.15
_cell_measurement_theta_max 21.59
_cell_measurement_theta_min 2.23
_cell_volume 2504.4(4)
_computing_cell_refinement 'SAINT V8.40B (?, 2016)'
_computing_data_reduction 'SAINT V8.40B (?, 2016)'
_computing_molecular_graphics 'Olex2 1.5 (Dolomanov et al., 2009)'
_computing_publication_material 'Olex2 1.5 (Dolomanov et al., 2009)'
_computing_structure_refinement 'SHELXL n/a (Sheldrick, 2015)'
_computing_structure_solution 'SHELXT 2018/2 (Sheldrick, 2018)'
_diffrn_ambient_temperature 273.15
_diffrn_measured_fraction_theta_full 0.981
_diffrn_measured_fraction_theta_max 0.981
_diffrn_measurement_device_type 'D8 Quest'
_diffrn_measurement_method '\f and \w scans'
_diffrn_radiation_type MoK\a
_diffrn_radiation_wavelength 0.71073
_diffrn_reflns_av_R_equivalents 0.0596
_diffrn_reflns_av_unetI/netI 0.0772
_diffrn_reflns_Laue_measured_fraction_full 0.981
_diffrn_reflns_Laue_measured_fraction_max 0.981
_diffrn_reflns_limit_h_max 14
_diffrn_reflns_limit_h_min -14
_diffrn_reflns_limit_k_max 14
_diffrn_reflns_limit_k_min -14
_diffrn_reflns_limit_l_max 14
_diffrn_reflns_limit_l_min -14
_diffrn_reflns_number 16723
_diffrn_reflns_point_group_measured_fraction_full 0.981
_diffrn_reflns_point_group_measured_fraction_max 0.981
_diffrn_reflns_theta_full 22.212
_diffrn_reflns_theta_max 22.212
_diffrn_reflns_theta_min 2.000
_exptl_absorpt_coefficient_mu 2.545
_exptl_absorpt_correction_T_max 0.7448
_exptl_absorpt_correction_T_min 0.5474
_exptl_absorpt_correction_type none
_exptl_absorpt_process_details
;
SADABS-2016/2 (Bruker,2016/2) was used for absorption correction.
wR2(int) was 0.0911 before and 0.0543 after correction.
The Ratio of minimum to maximum transmission is 0.7350.
The \l/2 correction factor is Not present.
;
_exptl_crystal_colour Yellow
_exptl_crystal_colour_primary yellow
_exptl_crystal_density_diffrn 1.656
_exptl_crystal_description block
_exptl_crystal_F_000 1248
_refine_diff_density_max 1.904
_refine_diff_density_min -1.857
_refine_diff_density_rms 0.122
_refine_ls_extinction_method none
_refine_ls_goodness_of_fit_ref 1.024
_refine_ls_hydrogen_treatment constr
_refine_ls_matrix_type full
_refine_ls_number_parameters 478
_refine_ls_number_reflns 6182
_refine_ls_number_restraints 7
_refine_ls_restrained_S_all 1.215
_refine_ls_R_factor_all 0.0981
_refine_ls_R_factor_gt 0.0681
_refine_ls_shift/su_max 0.002
_refine_ls_shift/su_mean 0.000
_refine_ls_structure_factor_coef Fsqd
_refine_ls_weighting_details 'w=1/[\s^2^(Fo^2^)+(0.0881P)^2^+14.2246P] where P=(Fo^2^+2Fc^2^)/3'
_refine_ls_weighting_scheme calc
_refine_ls_wR_factor_gt 0.1717
_refine_ls_wR_factor_ref 0.1916
_reflns_Friedel_coverage 0.000
_reflns_number_gt 4250
_reflns_number_total 6182
_reflns_threshold_expression 'I > 2\s(I)'
_cod_data_source_file d4sc07730j2.cif
_cod_data_source_block Cu10-dpb
_cod_depositor_comments
;
The following automatic conversions were performed:

data item '_exptl_crystal_colour_primary' value 'Yellow' was changed
to 'yellow' in accordance with the
/home/data/users/saulius/crontab/automatic-downloads/rss-feeds/RSC/lib/dictionaries/cif_core.dic
dictionary named 'cif_core.dic' version 2.4.2 last updated on
2011-04-26.

Automatic conversion script
Id: cif_fix_values 8170 2020-07-09 18:12:32Z antanas 
;
_cod_database_code 1573738
_shelx_shelxl_version_number 2019/2
_shelx_space_group_comment
;
The symmetry employed for this shelxl refinement is uniquely defined
by the following loop, which should always be used as a source of
symmetry information in preference to the above space-group names.
They are only intended as comments.
;
_olex2_refinement_description
;
1. Fixed Uiso
 At 1.2 times of:
  All C(H) groups
 At 1.5 times of:
  All C(H,H,H) groups
2. Restrained distances
 Cu03-S07
 2.25 with sigma of 0.005
 C01B-C01J
 1.54 with sigma of 0.01
 C01B-C01H
 1.54 with sigma of 0.005
 C01H-C01B
 1.541 with sigma of 0.0001
 C01F-C01B
 1.541 with sigma of 0.0001
3. Rigid body (RIGU) restrains
 S07, Cu03
 with sigma for 1-2 distances of 0.0001 and sigma for 1-3 distances of 0.0001
 Cu03, S07
 with sigma for 1-2 distances of 0.0001 and sigma for 1-3 distances of 0.0001
4.a Aromatic/amide H refined with riding coordinates:
 C00H(H00H), C00J(H00J), C00K(H00K), C00L(H00L), C00O(H00O), C00S(H00S),
 C00T(H00T), C00U(H00U), C00V(H00V), C00W(H00W), C00X(H00X), C019(H019)
4.b Idealised Me refined as rotating group:
 C012(H01A,H01B,H01C), C014(H01D,H01E,H01F), C015(H01G,H01H,H01I), C01A(H01J,
 H01K,H01L), C01C(H01M,H01N,H01O), C01E(H01P,H01Q,H01R), C01F(H01S,H01T,H01U),
 C01H(H01V,H01W,H01X), C01J(H01Y,H,HA)
;
_smtbx_masks_void_probe_radius 1.2
_smtbx_masks_void_truncation_radius 1.2
_olex2_submission_special_instructions 'No special instructions were received'

loop_
_space_group_symop_operation_xyz
'x, y, z'
'-x, -y, -z'

loop_
_atom_site_label
_atom_site_type_symbol
_atom_site_fract_x
_atom_site_fract_y
_atom_site_fract_z
_atom_site_U_iso_or_equiv
_atom_site_adp_type
_atom_site_occupancy
_atom_site_site_symmetry_order
_atom_site_calc_flag
_atom_site_refinement_flags_posn
_atom_site_refinement_flags_adp
_atom_site_refinement_flags_occupancy
_atom_site_disorder_assembly
_atom_site_disorder_group
Cu01 Cu 0.60578(10) 0.43473(9) 0.51362(8) 0.0419(4) Uani 1 1 d . . . . .
Cu02 Cu 0.36383(10) 0.64532(9) 0.66207(8) 0.0420(4) Uani 1 1 d . . . . .
Cu03 Cu 0.41920(12) 0.38943(9) 0.59493(8) 0.0513(4) Uani 1 1 d D . . . .
Cu04 Cu 0.60277(11) 0.47495(10) 0.69017(9) 0.0525(4) Uani 1 1 d . . . . .
Cu05 Cu 0.41646(12) 0.28615(10) 0.44719(9) 0.0547(4) Uani 1 1 d . . . . .
S06 S 0.4339(2) 0.48703(18) 0.70604(15) 0.0380(6) Uani 1 1 d . . . . .
S07 S 0.5684(2) 0.30029(18) 0.48809(16) 0.0473(7) Uani 1 1 d D . . . .
S08 S 0.6696(2) 0.5509(2) 0.55289(17) 0.0467(7) Uani 1 1 d . . . . .
O009 O 0.3585(7) 0.1843(6) 0.5521(5) 0.074(3) Uani 1 1 d . . . . .
O00A O 0.3476(7) 0.2812(5) 0.6690(5) 0.063(2) Uani 1 1 d . . . . .
N00B N 0.2651(7) 0.7411(6) 0.7421(6) 0.047(2) Uani 1 1 d . . . . .
N00C N 0.4196(7) 0.2187(6) 0.3283(6) 0.049(2) Uani 1 1 d . . . . .
O00D O 0.6895(8) 0.3876(6) 0.7877(6) 0.078(3) Uani 1 1 d . . . . .
O00E O 0.7171(7) 0.5131(7) 0.8494(6) 0.074(3) Uani 1 1 d . . . . .
F00F F 0.3231(10) 0.1176(7) 0.7906(6) 0.130(4) Uani 1 1 d . . . . .
C00G C 0.1336(8) 0.8710(7) 0.8686(7) 0.042(3) Uani 1 1 d . . . . .
C00H C 0.2340(7) 0.8766(7) 0.8383(6) 0.039(2) Uani 1 1 d . . . . .
H00H H 0.260546 0.923655 0.860956 0.047 Uiso 1 1 calc R U . . .
C00I C 0.0651(8) 0.9378(7) 0.9367(6) 0.040(3) Uani 1 1 d . . . . .
C00J C 0.2950(8) 0.8143(7) 0.7758(7) 0.044(3) Uani 1 1 d . . . . .
H00J H 0.361311 0.822685 0.755099 0.053 Uiso 1 1 calc R U . . .
C00K C 0.1676(9) 0.7363(7) 0.7695(7) 0.052(3) Uani 1 1 d . . . . .
H00K H 0.143107 0.688519 0.745619 0.063 Uiso 1 1 calc R U . . .
C00L C 0.4191(8) 0.2648(7) 0.2387(7) 0.043(3) Uani 1 1 d . . . . .
H00L H 0.406171 0.333990 0.231227 0.051 Uiso 1 1 calc R U . . .
C00M C 0.4786(9) 0.0543(7) 0.0793(6) 0.052(3) Uani 1 1 d . . . . .
C00N C 0.4535(9) 0.1133(7) 0.1649(7) 0.045(3) Uani 1 1 d . . . . .
C00O C 0.4367(9) 0.2164(7) 0.1555(7) 0.050(3) Uani 1 1 d . . . . .
H00O H 0.437241 0.252453 0.094419 0.060 Uiso 1 1 calc R U . . .
F00P F 0.8322(9) 0.3865(8) 0.9762(6) 0.129(4) Uani 1 1 d . . . . .
F00Q F 0.2844(10) 0.0551(7) 0.6774(6) 0.149(5) Uani 1 1 d . . . . .
F00R F 0.1867(9) 0.1823(8) 0.7335(9) 0.148(5) Uani 1 1 d . . . . .
C00S C 0.1019(8) 0.7971(8) 0.8303(8) 0.055(3) Uani 1 1 d . . . . .
H00S H 0.034742 0.789601 0.846827 0.066 Uiso 1 1 calc R U . . .
C00T C 0.4411(10) -0.0296(7) 0.0828(7) 0.055(3) Uani 1 1 d . . . . .
H00T H 0.400426 -0.049412 0.137587 0.066 Uiso 1 1 calc R U . . .
C00U C 0.4374(10) 0.1183(8) 0.3366(7) 0.060(3) Uani 1 1 d . . . . .
H00U H 0.439154 0.084004 0.398453 0.072 Uiso 1 1 calc R U . . .
C00V C -0.0088(9) 0.9029(8) 1.0023(7) 0.056(3) Uani 1 1 d . . . . .
H00V H -0.013774 0.837274 1.004649 0.067 Uiso 1 1 calc R U . . .
C00W C 0.5352(10) 0.0845(8) -0.0027(7) 0.059(3) Uani 1 1 d . . . . .
H00W H 0.558257 0.142519 -0.005579 0.071 Uiso 1 1 calc R U . . .
C00X C 0.0748(9) 1.0342(7) 0.9357(8) 0.055(3) Uani 1 1 d . . . . .
H00X H 0.125766 1.056985 0.893430 0.066 Uiso 1 1 calc R U . . .
C00Y C 0.3885(9) 0.4452(8) 0.8337(6) 0.048(3) Uani 1 1 d . . . . .
C00Z C 0.3346(10) 0.2084(8) 0.6343(8) 0.060(3) Uani 1 1 d . . . . .
C010 C 0.6576(10) 0.1884(8) 0.5499(7) 0.057(3) Uani 1 1 d . . . . .
C012 C 0.4474(10) 0.3367(9) 0.8588(7) 0.069(4) Uani 1 1 d . . . . .
H01A H 0.435665 0.295676 0.813732 0.104 Uiso 1 1 calc R U . . .
H01B H 0.423362 0.313107 0.923424 0.104 Uiso 1 1 calc R U . . .
H01C H 0.519917 0.333560 0.854766 0.104 Uiso 1 1 calc R U . . .
F013 F 0.7458(11) 0.2820(8) 0.9601(8) 0.157(5) Uani 1 1 d . . . . .
C014 C 0.4140(10) 0.5131(9) 0.8987(7) 0.062(3) Uani 1 1 d . . . . .
H01D H 0.486906 0.508801 0.889832 0.093 Uiso 1 1 calc R U . . .
H01E H 0.393417 0.492592 0.965252 0.093 Uiso 1 1 calc R U . . .
H01F H 0.377603 0.580578 0.881764 0.093 Uiso 1 1 calc R U . . .
C015 C 0.2733(10) 0.4535(9) 0.8407(8) 0.066(4) Uani 1 1 d . . . . .
H01G H 0.239441 0.519533 0.815765 0.099 Uiso 1 1 calc R U . . .
H01H H 0.247044 0.440403 0.907282 0.099 Uiso 1 1 calc R U . . .
H01I H 0.260381 0.405942 0.803370 0.099 Uiso 1 1 calc R U . . .
F016 F 0.8772(10) 0.2994(10) 0.8589(8) 0.179(6) Uani 1 1 d . . . . .
C017 C 0.7260(12) 0.4306(11) 0.8421(8) 0.071(4) Uani 1 1 d . . . . .
C019 C 0.4530(11) 0.0639(8) 0.2587(7) 0.064(4) Uani 1 1 d . . . . .
H019 H 0.463129 -0.005014 0.268416 0.077 Uiso 1 1 calc R U . . .
C01A C 0.6402(12) 0.0958(8) 0.5131(9) 0.082(4) Uani 1 1 d . . . . .
H01J H 0.568702 0.094299 0.527208 0.124 Uiso 1 1 calc R U . . .
H01K H 0.681802 0.037012 0.544821 0.124 Uiso 1 1 calc R U . . .
H01L H 0.659175 0.098262 0.444313 0.124 Uiso 1 1 calc R U . . .
C01B C 0.8096(5) 0.5244(3) 0.5259(2) 0.068(4) Uani 1 1 d D . . . .
C01C C 0.6267(10) 0.1869(9) 0.6559(8) 0.067(3) Uani 1 1 d . . . . .
H01M H 0.632076 0.247909 0.677031 0.101 Uiso 1 1 calc R U . . .
H01N H 0.671348 0.131626 0.689363 0.101 Uiso 1 1 calc R U . . .
H01O H 0.556712 0.180338 0.669875 0.101 Uiso 1 1 calc R U . . .
C01D C 0.2811(14) 0.1392(11) 0.7073(10) 0.083(5) Uani 1 1 d . . . . .
C01E C 0.7707(10) 0.1934(10) 0.5244(10) 0.084(4) Uani 1 1 d . . . . .
H01P H 0.790076 0.188183 0.456364 0.127 Uiso 1 1 calc R U . . .
H01Q H 0.813671 0.139452 0.561106 0.127 Uiso 1 1 calc R U . . .
H01R H 0.779314 0.255641 0.539750 0.127 Uiso 1 1 calc R U . . .
C01F C 0.8603(6) 0.4465(5) 0.6049(3) 0.109(5) Uani 1 1 d D . . . .
H01S H 0.838009 0.385998 0.606098 0.163 Uiso 1 1 calc R U . . .
H01T H 0.840375 0.471605 0.666886 0.163 Uiso 1 1 calc R U . . .
H01U H 0.933983 0.433253 0.590817 0.163 Uiso 1 1 calc R U . . .
C01G C 0.7977(14) 0.3488(13) 0.9095(10) 0.094(5) Uani 1 1 d . . . . .
C01H C 0.8392(10) 0.4828(5) 0.4268(2) 0.108(6) Uani 1 1 d D . . . .
H01V H 0.908324 0.441982 0.424124 0.162 Uiso 1 1 calc R U . . .
H01W H 0.835456 0.536981 0.375957 0.162 Uiso 1 1 calc R U . . .
H01X H 0.792405 0.443458 0.418512 0.162 Uiso 1 1 calc R U . . .
C01J C 0.8431(14) 0.6219(10) 0.5232(18) 0.161(10) Uani 1 1 d D . . . .
H01Y H 0.839245 0.638277 0.588240 0.241 Uiso 1 1 calc R U . . .
H H 0.798245 0.674317 0.486713 0.241 Uiso 1 1 calc R U . . .
HA H 0.912755 0.614230 0.493140 0.241 Uiso 1 1 calc R U . . .

loop_
_atom_site_aniso_label
_atom_site_aniso_U_11
_atom_site_aniso_U_22
_atom_site_aniso_U_33
_atom_site_aniso_U_23
_atom_site_aniso_U_13
_atom_site_aniso_U_12
Cu01 0.0665(9) 0.0309(7) 0.0281(6) -0.0123(5) 0.0089(6) -0.0140(6)
Cu02 0.0557(9) 0.0339(7) 0.0337(7) -0.0203(5) 0.0165(6) -0.0082(6)
Cu03 0.0902(10) 0.0379(7) 0.0305(6) -0.0132(5) 0.0132(6) -0.0294(7)
Cu04 0.0640(10) 0.0582(9) 0.0369(7) -0.0185(6) 0.0072(6) -0.0169(7)
Cu05 0.0874(11) 0.0459(8) 0.0399(7) -0.0263(6) 0.0198(7) -0.0354(8)
S06 0.0582(18) 0.0327(14) 0.0203(12) -0.0117(10) 0.0121(11) -0.0097(13)
S07 0.0845(14) 0.0310(11) 0.0272(11) -0.0135(10) 0.0202(12) -0.0238(11)
S08 0.0636(19) 0.0440(16) 0.0342(13) -0.0144(11) 0.0107(13) -0.0189(14)
O009 0.129(8) 0.054(5) 0.050(5) -0.024(4) 0.030(5) -0.053(5)
O00A 0.103(7) 0.049(5) 0.040(4) -0.013(4) 0.027(4) -0.033(5)
N00B 0.048(6) 0.048(6) 0.043(5) -0.024(4) 0.031(4) -0.018(5)
N00C 0.076(7) 0.035(5) 0.041(5) -0.021(4) 0.019(4) -0.027(5)
O00D 0.110(8) 0.056(5) 0.067(6) -0.003(4) -0.001(5) -0.021(5)
O00E 0.094(7) 0.066(6) 0.059(5) -0.013(5) 0.017(5) -0.022(5)
F00F 0.231(13) 0.098(7) 0.066(6) 0.010(5) 0.026(7) -0.081(8)
C00G 0.051(7) 0.037(6) 0.035(5) -0.008(4) 0.008(5) -0.011(5)
C00H 0.039(6) 0.032(6) 0.042(6) -0.012(4) 0.019(5) -0.011(5)
C00I 0.053(7) 0.026(6) 0.037(5) -0.019(4) 0.023(5) -0.007(5)
C00J 0.060(7) 0.027(6) 0.043(6) -0.021(5) 0.027(5) -0.014(5)
C00K 0.076(9) 0.029(6) 0.053(6) -0.030(5) 0.018(6) -0.015(6)
C00L 0.055(7) 0.027(6) 0.048(7) -0.011(5) -0.004(5) -0.012(5)
C00M 0.097(9) 0.035(6) 0.026(5) -0.009(5) 0.013(6) -0.029(6)
C00N 0.073(8) 0.040(6) 0.031(6) -0.014(4) 0.001(5) -0.025(6)
C00O 0.082(9) 0.034(6) 0.035(6) -0.019(5) 0.007(5) -0.013(6)
F00P 0.164(10) 0.146(9) 0.077(6) -0.022(6) -0.045(6) -0.015(7)
F00Q 0.284(14) 0.079(6) 0.097(6) -0.030(5) 0.085(7) -0.115(8)
F00R 0.135(9) 0.101(8) 0.186(11) -0.006(7) 0.090(9) -0.046(7)
C00S 0.037(7) 0.052(7) 0.074(8) -0.026(6) 0.022(6) -0.013(6)
C00T 0.097(10) 0.034(6) 0.039(6) -0.014(5) 0.000(6) -0.024(6)
C00U 0.111(11) 0.048(8) 0.029(6) -0.011(5) 0.011(6) -0.042(7)
C00V 0.073(8) 0.034(6) 0.057(7) -0.021(5) 0.035(6) -0.020(6)
C00W 0.109(11) 0.030(6) 0.045(6) -0.016(5) 0.003(7) -0.026(7)
C00X 0.063(8) 0.040(7) 0.059(7) -0.020(5) 0.029(6) -0.019(6)
C00Y 0.058(8) 0.056(7) 0.020(5) -0.009(5) 0.019(5) -0.009(6)
C00Z 0.095(10) 0.033(7) 0.055(7) -0.018(6) 0.025(7) -0.033(7)
C010 0.077(9) 0.035(6) 0.044(6) -0.004(5) 0.018(6) -0.001(6)
C012 0.095(10) 0.066(9) 0.033(6) 0.010(6) 0.007(6) -0.010(8)
F013 0.257(15) 0.113(8) 0.109(8) 0.048(7) -0.062(9) -0.068(9)
C014 0.074(9) 0.083(9) 0.025(5) -0.014(5) 0.019(5) -0.018(7)
C015 0.078(10) 0.072(9) 0.048(7) -0.025(6) 0.024(6) -0.024(7)
F016 0.190(12) 0.189(12) 0.095(7) -0.038(7) -0.023(8) 0.090(10)
C017 0.108(12) 0.076(10) 0.036(7) -0.032(7) 0.022(7) -0.039(9)
C019 0.128(12) 0.044(7) 0.030(6) -0.018(5) 0.008(6) -0.038(7)
C01A 0.131(13) 0.033(7) 0.071(8) -0.018(6) 0.028(8) -0.011(8)
C01B 0.076(9) 0.080(9) 0.053(7) -0.012(6) 0.005(7) -0.029(8)
C01C 0.089(10) 0.047(7) 0.059(8) -0.007(6) -0.010(7) -0.002(7)
C01D 0.131(15) 0.069(10) 0.049(9) -0.007(7) 0.032(9) -0.044(10)
C01E 0.081(10) 0.055(9) 0.098(10) 0.007(7) 0.012(8) -0.002(8)
C01F 0.077(11) 0.129(15) 0.111(13) -0.008(11) -0.002(10) -0.012(10)
C01G 0.115(14) 0.097(12) 0.054(9) -0.030(9) -0.002(9) 0.011(11)
C01H 0.066(10) 0.199(19) 0.065(9) -0.053(10) 0.012(8) -0.031(11)
C01J 0.090(14) 0.106(15) 0.30(3) -0.074(17) 0.002(16) -0.040(12)

loop_
_atom_type_symbol
_atom_type_description
_atom_type_scat_dispersion_real
_atom_type_scat_dispersion_imag
_atom_type_scat_source
C C 0.0033 0.0016 'International Tables Vol C Tables 4.2.6.8 and 6.1.1.4'
H H 0.0000 0.0000 'International Tables Vol C Tables 4.2.6.8 and 6.1.1.4'
Cl Cl 0.1484 0.1585 'International Tables Vol C Tables 4.2.6.8 and 6.1.1.4'
Cu Cu 0.3201 1.2651 'International Tables Vol C Tables 4.2.6.8 and 6.1.1.4'
F F 0.0171 0.0103 'International Tables Vol C Tables 4.2.6.8 and 6.1.1.4'
N N 0.0061 0.0033 'International Tables Vol C Tables 4.2.6.8 and 6.1.1.4'
O O 0.0106 0.0060 'International Tables Vol C Tables 4.2.6.8 and 6.1.1.4'
S S 0.1246 0.1234 'International Tables Vol C Tables 4.2.6.8 and 6.1.1.4'

loop_
_geom_angle_atom_site_label_1
_geom_angle_atom_site_label_2
_geom_angle_atom_site_label_3
_geom_angle
_geom_angle_site_symmetry_1
_geom_angle_site_symmetry_3
_geom_angle_publ_flag
Cu02 Cu01 Cu01 96.13(6) 2_666 2_666 ?
Cu02 Cu01 Cu03 101.37(5) 2_666 . ?
Cu03 Cu01 Cu01 58.49(5) 2_666 2_666 ?
Cu03 Cu01 Cu01 54.59(5) . 2_666 ?
Cu03 Cu01 Cu02 85.08(5) 2_666 2_666 ?
Cu03 Cu01 Cu03 113.08(5) 2_666 . ?
Cu04 Cu01 Cu01 94.39(6) . 2_666 ?
Cu04 Cu01 Cu02 168.10(7) . 2_666 ?
Cu04 Cu01 Cu03 105.23(5) . 2_666 ?
Cu04 Cu01 Cu03 80.30(5) . . ?
S07 Cu01 Cu01 95.01(10) . 2_666 ?
S07 Cu01 Cu02 53.32(7) . 2_666 ?
S07 Cu01 Cu03 129.44(9) . 2_666 ?
S07 Cu01 Cu03 59.13(7) . . ?
S07 Cu01 Cu04 120.17(8) . . ?
S07 Cu01 S08 168.49(13) . . ?
S08 Cu01 Cu01 95.92(10) . 2_666 ?
S08 Cu01 Cu02 128.71(8) . 2_666 ?
S08 Cu01 Cu03 60.33(8) . 2_666 ?
S08 Cu01 Cu03 125.77(9) . . ?
S08 Cu01 Cu04 55.30(7) . . ?
S06 Cu02 Cu01 78.56(7) . 2_666 ?
S06 Cu02 S07 112.41(10) . 2_666 ?
S07 Cu02 Cu01 48.97(7) 2_666 2_666 ?
N00B Cu02 Cu01 143.0(3) . 2_666 ?
N00B Cu02 S06 127.4(3) . . ?
N00B Cu02 S07 119.8(2) . 2_666 ?
Cu01 Cu03 Cu01 66.92(5) 2_666 . ?
Cu01 Cu03 Cu05 94.57(5) 2_666 . ?
Cu05 Cu03 Cu01 91.70(5) . . ?
S06 Cu03 Cu01 80.08(7) . 2_666 ?
S06 Cu03 Cu01 81.80(8) . . ?
S06 Cu03 Cu05 172.80(8) . . ?
S06 Cu03 S07 123.94(11) . . ?
S06 Cu03 S08 125.06(10) . 2_666 ?
S07 Cu03 Cu01 47.40(6) . . ?
S07 Cu03 Cu01 96.14(7) . 2_666 ?
S07 Cu03 Cu05 51.48(8) . . ?
S08 Cu03 Cu01 49.88(7) 2_666 2_666 ?
S08 Cu03 Cu01 95.22(7) 2_666 . ?
S08 Cu03 Cu05 52.18(7) 2_666 . ?
S08 Cu03 S07 87.16(10) 2_666 . ?
O00A Cu03 Cu01 146.2(3) . . ?
O00A Cu03 Cu01 146.0(3) . 2_666 ?
O00A Cu03 Cu05 80.5(2) . . ?
O00A Cu03 S06 106.6(2) . . ?
O00A Cu03 S07 106.2(2) . . ?
O00A Cu03 S08 105.2(2) . 2_666 ?
S06 Cu04 Cu01 87.15(8) . . ?
S06 Cu04 S08 116.62(11) . . ?
S08 Cu04 Cu01 52.69(7) . . ?
O00D Cu04 Cu01 124.0(3) . . ?
O00D Cu04 S06 120.0(3) . . ?
O00D Cu04 S08 123.0(3) . . ?
S07 Cu05 Cu03 59.98(7) . . ?
S07 Cu05 S08 98.15(10) . 2_666 ?
S08 Cu05 Cu03 59.03(8) 2_666 . ?
O009 Cu05 Cu03 86.5(2) . . ?
O009 Cu05 S07 108.6(3) . . ?
O009 Cu05 S08 116.3(3) . 2_666 ?
N00C Cu05 Cu03 174.6(2) . . ?
N00C Cu05 S07 117.8(3) . . ?
N00C Cu05 S08 117.9(3) . 2_666 ?
N00C Cu05 O009 98.8(3) . . ?
Cu02 S06 Cu03 110.95(11) . . ?
Cu02 S06 Cu04 105.44(11) . . ?
Cu04 S06 Cu03 102.00(11) . . ?
C00Y S06 Cu02 112.7(3) . . ?
C00Y S06 Cu03 114.6(3) . . ?
C00Y S06 Cu04 110.3(4) . . ?
Cu01 S07 Cu02 77.71(8) . 2_666 ?
Cu01 S07 Cu03 73.47(8) . . ?
Cu01 S07 Cu05 126.50(14) . . ?
Cu02 S07 Cu03 128.67(12) 2_666 . ?
Cu05 S07 Cu02 98.07(11) . 2_666 ?
Cu05 S07 Cu03 68.54(9) . . ?
C010 S07 Cu01 109.8(4) . . ?
C010 S07 Cu02 113.6(3) . 2_666 ?
C010 S07 Cu03 115.8(3) . . ?
C010 S07 Cu05 120.0(4) . . ?
Cu01 S08 Cu03 69.80(9) . 2_666 ?
Cu01 S08 Cu04 72.01(9) . . ?
Cu01 S08 Cu05 124.24(15) . 2_666 ?
Cu04 S08 Cu03 125.01(13) . 2_666 ?
Cu04 S08 Cu05 104.40(11) . 2_666 ?
Cu05 S08 Cu03 68.79(9) 2_666 2_666 ?
C01B S08 Cu01 111.9(2) . . ?
C01B S08 Cu03 111.99(14) . 2_666 ?
C01B S08 Cu04 118.25(18) . . ?
C01B S08 Cu05 117.3(2) . 2_666 ?
C00Z O009 Cu05 117.0(6) . . ?
C00Z O00A Cu03 125.6(6) . . ?
C00J N00B Cu02 120.9(7) . . ?
C00K N00B Cu02 123.5(7) . . ?
C00K N00B C00J 115.5(8) . . ?
C00L N00C Cu05 124.1(6) . . ?
C00L N00C C00U 116.3(8) . . ?
C00U N00C Cu05 118.9(7) . . ?
C017 O00D Cu04 116.5(9) . . ?
C00H C00G C00I 122.4(9) . . ?
C00H C00G C00S 114.6(9) . . ?
C00S C00G C00I 123.0(9) . . ?
C00G C00H H00H 119.5 . . ?
C00J C00H C00G 121.1(9) . . ?
C00J C00H H00H 119.5 . . ?
C00V C00I C00G 119.8(8) . . ?
C00X C00I C00G 120.3(8) . . ?
C00X C00I C00V 119.9(8) . . ?
N00B C00J C00H 123.9(9) . . ?
N00B C00J H00J 118.1 . . ?
C00H C00J H00J 118.1 . . ?
N00B C00K H00K 118.2 . . ?
N00B C00K C00S 123.7(10) . . ?
C00S C00K H00K 118.2 . . ?
N00C C00L H00L 117.9 . . ?
N00C C00L C00O 124.2(9) . . ?
C00O C00L H00L 117.9 . . ?
C00T C00M C00N 119.4(8) . . ?
C00W C00M C00N 120.8(8) . . ?
C00W C00M C00T 119.8(9) . . ?
C00O C00N C00M 122.7(8) . . ?
C00O C00N C019 117.4(9) . . ?
C019 C00N C00M 119.7(9) . . ?
C00L C00O H00O 120.5 . . ?
C00N C00O C00L 119.0(9) . . ?
C00N C00O H00O 120.5 . . ?
C00G C00S H00S 119.4 . . ?
C00K C00S C00G 121.2(10) . . ?
C00K C00S H00S 119.4 . . ?
C00M C00T H00T 120.4 . . ?
C00M C00T C00W 119.2(10) . 2_655 ?
C00W C00T H00T 120.4 2_655 . ?
N00C C00U H00U 118.1 . . ?
N00C C00U C019 123.7(10) . . ?
C019 C00U H00U 118.1 . . ?
C00I C00V H00V 120.0 . . ?
C00X C00V C00I 120.1(9) 2_577 . ?
C00X C00V H00V 120.0 2_577 . ?
C00M C00W C00T 121.0(9) . 2_655 ?
C00M C00W H00W 119.5 . . ?
C00T C00W H00W 119.5 2_655 . ?
C00I C00X C00V 120.0(9) . 2_577 ?
C00I C00X H00X 120.0 . . ?
C00V C00X H00X 120.0 2_577 . ?
C012 C00Y S06 108.3(7) . . ?
C014 C00Y S06 107.1(7) . . ?
C014 C00Y C012 110.3(10) . . ?
C015 C00Y S06 108.3(7) . . ?
C015 C00Y C012 111.1(10) . . ?
C015 C00Y C014 111.6(9) . . ?
O009 C00Z O00A 129.6(9) . . ?
O009 C00Z C01D 116.4(10) . . ?
O00A C00Z C01D 114.0(10) . . ?
C01A C010 S07 106.6(9) . . ?
C01C C010 S07 107.5(8) . . ?
C01C C010 C01A 110.2(9) . . ?
C01C C010 C01E 111.5(11) . . ?
C01E C010 S07 111.1(7) . . ?
C01E C010 C01A 109.8(10) . . ?
C00Y C012 H01A 109.5 . . ?
C00Y C012 H01B 109.5 . . ?
C00Y C012 H01C 109.5 . . ?
H01A C012 H01B 109.5 . . ?
H01A C012 H01C 109.5 . . ?
H01B C012 H01C 109.5 . . ?
C00Y C014 H01D 109.5 . . ?
C00Y C014 H01E 109.5 . . ?
C00Y C014 H01F 109.5 . . ?
H01D C014 H01E 109.5 . . ?
H01D C014 H01F 109.5 . . ?
H01E C014 H01F 109.5 . . ?
C00Y C015 H01G 109.5 . . ?
C00Y C015 H01H 109.5 . . ?
C00Y C015 H01I 109.5 . . ?
H01G C015 H01H 109.5 . . ?
H01G C015 H01I 109.5 . . ?
H01H C015 H01I 109.5 . . ?
O00D C017 C01G 108.7(13) . . ?
O00E C017 O00D 131.9(15) . . ?
O00E C017 C01G 119.3(13) . . ?
C00N C019 H019 120.3 . . ?
C00U C019 C00N 119.3(10) . . ?
C00U C019 H019 120.3 . . ?
C010 C01A H01J 109.5 . . ?
C010 C01A H01K 109.5 . . ?
C010 C01A H01L 109.5 . . ?
H01J C01A H01K 109.5 . . ?
H01J C01A H01L 109.5 . . ?
H01K C01A H01L 109.5 . . ?
C01F C01B S08 109.7(4) . . ?
C01F C01B C01H 109.4(4) . . ?
C01H C01B S08 108.7(6) . . ?
C01J C01B S08 107.9(8) . . ?
C01J C01B C01F 110.4(10) . . ?
C01J C01B C01H 110.7(10) . . ?
C010 C01C H01M 109.5 . . ?
C010 C01C H01N 109.5 . . ?
C010 C01C H01O 109.5 . . ?
H01M C01C H01N 109.5 . . ?
H01M C01C H01O 109.5 . . ?
H01N C01C H01O 109.5 . . ?
F00F C01D C00Z 111.8(13) . . ?
F00Q C01D F00F 106.1(13) . . ?
F00Q C01D F00R 109.5(15) . . ?
F00Q C01D C00Z 114.2(11) . . ?
F00R C01D F00F 103.0(12) . . ?
F00R C01D C00Z 111.6(13) . . ?
C010 C01E H01P 109.5 . . ?
C010 C01E H01Q 109.5 . . ?
C010 C01E H01R 109.5 . . ?
H01P C01E H01Q 109.5 . . ?
H01P C01E H01R 109.5 . . ?
H01Q C01E H01R 109.5 . . ?
C01B C01F H01S 109.5 . . ?
C01B C01F H01T 109.5 . . ?
C01B C01F H01U 109.5 . . ?
H01S C01F H01T 109.5 . . ?
H01S C01F H01U 109.5 . . ?
H01T C01F H01U 109.5 . . ?
F00P C01G F013 105.0(12) . . ?
F00P C01G C017 113.3(13) . . ?
F013 C01G C017 111.7(14) . . ?
F016 C01G F00P 107.6(16) . . ?
F016 C01G F013 107.7(16) . . ?
F016 C01G C017 111.3(12) . . ?
C01B C01H H01V 109.5 . . ?
C01B C01H H01W 109.5 . . ?
C01B C01H H01X 109.5 . . ?
H01V C01H H01W 109.5 . . ?
H01V C01H H01X 109.5 . . ?
H01W C01H H01X 109.5 . . ?
C01B C01J H01Y 109.5 . . ?
C01B C01J H 109.5 . . ?
C01B C01J HA 109.5 . . ?
H01Y C01J H 109.5 . . ?
H01Y C01J HA 109.5 . . ?
H C01J HA 109.5 . . ?

loop_
_geom_bond_atom_site_label_1
_geom_bond_atom_site_label_2
_geom_bond_distance
_geom_bond_site_symmetry_2
_geom_bond_publ_flag
Cu01 Cu01 3.014(3) 2_666 ?
Cu01 Cu02 2.7780(15) 2_666 ?
Cu01 Cu03 2.7932(18) . ?
Cu01 Cu03 2.6704(17) 2_666 ?
Cu01 Cu04 2.6018(16) . ?
Cu01 S07 2.145(3) . ?
Cu01 S08 2.176(3) . ?
Cu02 S06 2.210(3) . ?
Cu02 S07 2.280(2) 2_666 ?
Cu02 N00B 1.980(8) . ?
Cu03 Cu05 2.6880(16) . ?
Cu03 S06 2.262(3) . ?
Cu03 S07 2.501(3) . ?
Cu03 S08 2.472(3) 2_666 ?
Cu03 O00A 2.073(7) . ?
Cu04 S06 2.218(3) . ?
Cu04 S08 2.249(3) . ?
Cu04 O00D 1.995(9) . ?
Cu05 S07 2.260(3) . ?
Cu05 S08 2.278(3) 2_666 ?
Cu05 O009 2.108(7) . ?
Cu05 N00C 2.013(8) . ?
S06 C00Y 1.870(9) . ?
S07 C010 1.898(12) . ?
S08 C01B 1.823(8) . ?
O009 C00Z 1.220(12) . ?
O00A C00Z 1.244(12) . ?
N00B C00J 1.348(12) . ?
N00B C00K 1.330(13) . ?
N00C C00L 1.327(12) . ?
N00C C00U 1.351(13) . ?
O00D C017 1.249(14) . ?
O00E C017 1.143(14) . ?
F00F C01D 1.331(18) . ?
C00G C00H 1.377(13) . ?
C00G C00I 1.484(13) . ?
C00G C00S 1.403(14) . ?
C00H H00H 0.9300 . ?
C00H C00J 1.360(13) . ?
C00I C00V 1.391(13) . ?
C00I C00X 1.381(13) . ?
C00J H00J 0.9300 . ?
C00K H00K 0.9300 . ?
C00K C00S 1.357(14) . ?
C00L H00L 0.9300 . ?
C00L C00O 1.390(13) . ?
C00M C00N 1.500(13) . ?
C00M C00T 1.377(13) . ?
C00M C00W 1.365(14) . ?
C00N C00O 1.388(14) . ?
C00N C019 1.395(14) . ?
C00O H00O 0.9300 . ?
F00P C01G 1.320(17) . ?
F00Q C01D 1.287(15) . ?
F00R C01D 1.289(18) . ?
C00S H00S 0.9300 . ?
C00T H00T 0.9300 . ?
C00T C00W 1.401(14) 2_655 ?
C00U H00U 0.9300 . ?
C00U C019 1.377(14) . ?
C00V H00V 0.9300 . ?
C00V C00X 1.386(14) 2_577 ?
C00W H00W 0.9300 . ?
C00X H00X 0.9300 . ?
C00Y C012 1.540(15) . ?
C00Y C014 1.525(15) . ?
C00Y C015 1.517(16) . ?
C00Z C01D 1.537(15) . ?
C010 C01A 1.535(16) . ?
C010 C01C 1.483(15) . ?
C010 C01E 1.531(17) . ?
C012 H01A 0.9600 . ?
C012 H01B 0.9600 . ?
C012 H01C 0.9600 . ?
F013 C01G 1.366(19) . ?
C014 H01D 0.9600 . ?
C014 H01E 0.9600 . ?
C014 H01F 0.9600 . ?
C015 H01G 0.9600 . ?
C015 H01H 0.9600 . ?
C015 H01I 0.9600 . ?
F016 C01G 1.295(17) . ?
C017 C01G 1.59(2) . ?
C019 H019 0.9300 . ?
C01A H01J 0.9600 . ?
C01A H01K 0.9600 . ?
C01A H01L 0.9600 . ?
C01B C01F 1.54100(15) . ?
C01B C01H 1.54100(18) . ?
C01B C01J 1.529(9) . ?
C01C H01M 0.9600 . ?
C01C H01N 0.9600 . ?
C01C H01O 0.9600 . ?
C01E H01P 0.9600 . ?
C01E H01Q 0.9600 . ?
C01E H01R 0.9600 . ?
C01F H01S 0.9600 . ?
C01F H01T 0.9600 . ?
C01F H01U 0.9600 . ?
C01H H01V 0.9600 . ?
C01H H01W 0.9600 . ?
C01H H01X 0.9600 . ?
C01J H01Y 0.9600 . ?
C01J H 0.9600 . ?
C01J HA 0.9600 . ?

loop_
_geom_torsion_atom_site_label_1
_geom_torsion_atom_site_label_2
_geom_torsion_atom_site_label_3
_geom_torsion_atom_site_label_4
_geom_torsion
_geom_torsion_site_symmetry_1
_geom_torsion_site_symmetry_2
_geom_torsion_site_symmetry_3
_geom_torsion_site_symmetry_4
_geom_torsion_publ_flag
Cu01 S07 C010 C01A -169.7(6) . . . . ?
Cu01 S07 C010 C01C 72.1(9) . . . . ?
Cu01 S07 C010 C01E -50.1(9) . . . . ?
Cu01 S08 C01B C01F -78.2(4) . . . . ?
Cu01 S08 C01B C01H 41.3(4) . . . . ?
Cu01 S08 C01B C01J 161.4(10) . . . . ?
Cu02 S06 C00Y C012 -176.2(7) . . . . ?
Cu02 S06 C00Y C014 -57.3(8) . . . . ?
Cu02 S06 C00Y C015 63.2(8) . . . . ?
Cu02 S07 C010 C01A -84.8(8) 2_666 . . . ?
Cu02 S07 C010 C01C 157.0(7) 2_666 . . . ?
Cu02 S07 C010 C01E 34.8(10) 2_666 . . . ?
Cu02 N00B C00J C00H -173.6(8) . . . . ?
Cu02 N00B C00K C00S 174.8(9) . . . . ?
Cu03 S06 C00Y C012 55.7(9) . . . . ?
Cu03 S06 C00Y C014 174.5(7) . . . . ?
Cu03 S06 C00Y C015 -64.9(8) . . . . ?
Cu03 S07 C010 C01A 109.6(7) . . . . ?
Cu03 S07 C010 C01C -8.6(10) . . . . ?
Cu03 S07 C010 C01E -130.8(8) . . . . ?
Cu03 S08 C01B C01F -154.4(4) 2_666 . . . ?
Cu03 S08 C01B C01H -34.9(4) 2_666 . . . ?
Cu03 S08 C01B C01J 85.3(10) 2_666 . . . ?
Cu03 O00A C00Z O009 -1(2) . . . . ?
Cu03 O00A C00Z C01D 178.7(10) . . . . ?
Cu04 S06 C00Y C012 -58.7(8) . . . . ?
Cu04 S06 C00Y C014 60.2(8) . . . . ?
Cu04 S06 C00Y C015 -179.3(6) . . . . ?
Cu04 S08 C01B C01F 2.4(5) . . . . ?
Cu04 S08 C01B C01H 122.0(3) . . . . ?
Cu04 S08 C01B C01J -117.9(10) . . . . ?
Cu04 O00D C017 O00E 3(2) . . . . ?
Cu04 O00D C017 C01G -176.5(8) . . . . ?
Cu05 S07 C010 C01A 30.6(8) . . . . ?
Cu05 S07 C010 C01C -87.6(9) . . . . ?
Cu05 S07 C010 C01E 150.2(8) . . . . ?
Cu05 S08 C01B C01F 128.9(4) 2_666 . . . ?
Cu05 S08 C01B C01H -111.5(3) 2_666 . . . ?
Cu05 S08 C01B C01J 8.6(10) 2_666 . . . ?
Cu05 O009 C00Z O00A -7(2) . . . . ?
Cu05 O009 C00Z C01D 173.3(10) . . . . ?
Cu05 N00C C00L C00O 169.9(8) . . . . ?
Cu05 N00C C00U C019 -172.2(10) . . . . ?
O009 C00Z C01D F00F 132.2(14) . . . . ?
O009 C00Z C01D F00Q 12(2) . . . . ?
O009 C00Z C01D F00R -113.1(15) . . . . ?
O00A C00Z C01D F00F -47.4(18) . . . . ?
O00A C00Z C01D F00Q -167.8(15) . . . . ?
O00A C00Z C01D F00R 67.3(18) . . . . ?
N00B C00K C00S C00G 0.3(18) . . . . ?
N00C C00L C00O C00N 1.7(17) . . . . ?
N00C C00U C019 C00N 2(2) . . . . ?
O00D C017 C01G F00P -173.8(13) . . . . ?
O00D C017 C01G F013 -55.6(15) . . . . ?
O00D C017 C01G F016 64.9(19) . . . . ?
O00E C017 C01G F00P 7(2) . . . . ?
O00E C017 C01G F013 125.1(14) . . . . ?
O00E C017 C01G F016 -114.5(17) . . . . ?
C00G C00H C00J N00B -2.8(16) . . . . ?
C00G C00I C00V C00X -178.3(11) . . . 2_577 ?
C00G C00I C00X C00V 178.3(11) . . . 2_577 ?
C00H C00G C00I C00V -146.9(11) . . . . ?
C00H C00G C00I C00X 32.6(16) . . . . ?
C00H C00G C00S C00K 0.9(16) . . . . ?
C00I C00G C00H C00J 180.0(9) . . . . ?
C00I C00G C00S C00K -178.8(10) . . . . ?
C00J N00B C00K C00S -2.6(16) . . . . ?
C00K N00B C00J C00H 3.8(16) . . . . ?
C00L N00C C00U C019 -1.0(18) . . . . ?
C00M C00N C00O C00L -176.7(11) . . . . ?
C00M C00N C019 C00U 175.3(11) . . . . ?
C00N C00M C00T C00W -179.9(11) . . . 2_655 ?
C00N C00M C00W C00T 179.9(11) . . . 2_655 ?
C00O C00N C019 C00U -0.8(19) . . . . ?
C00S C00G C00H C00J 0.3(15) . . . . ?
C00S C00G C00I C00V 32.8(16) . . . . ?
C00S C00G C00I C00X -147.7(11) . . . . ?
C00T C00M C00N C00O -144.5(12) . . . . ?
C00T C00M C00N C019 39.7(17) . . . . ?
C00T C00M C00W C00T -2(2) . . . 2_655 ?
C00U N00C C00L C00O -0.8(17) . . . . ?
C00V C00I C00X C00V -2(2) . . . 2_577 ?
C00W C00M C00N C00O 33.3(18) . . . . ?
C00W C00M C00N C019 -142.5(12) . . . . ?
C00W C00M C00T C00W 2(2) . . . 2_655 ?
C00X C00I C00V C00X 2(2) . . . 2_577 ?
C019 C00N C00O C00L -0.8(17) . . . . ?

loop_
_smtbx_masks_void_nr
_smtbx_masks_void_average_x
_smtbx_masks_void_average_y
_smtbx_masks_void_average_z
_smtbx_masks_void_volume
_smtbx_masks_void_count_electrons
_smtbx_masks_void_content
1 0.000 -0.420 0.126 777.7 191.0 '3.4 CHCl3'
